data_4319353
loop_
_publ_author_name
'Hiroki Oshio'
'Hartmut Spiering'
'Vadim Ksenofontov'
'Franz Renz'
'Philipp G\"utlich'

_publ_section_title
;
 Electronic Relaxation Phenomena Following 57Co(EC)57Fe Nuclear Decay in
 [MnII(terpy)2](ClO4)2.1/2H2O and in the Spin Crossover Complexes
 [CoII(terpy)2]X2.nH2O (X = Cl and ClO4): A M\"ossbauer Emission
 Spectroscopic Study
;
_journal_name_full 'Inorganic Chemistry'
_journal_page_first 1143
_journal_page_last 1150
_journal_paper_doi 10.1021/ic000714a
_journal_volume 40
_journal_year 2001
_chemical_formula_sum 'C30 H23 Cl2 Fe N6 O8'
_chemical_formula_weight 722.29
_chemical_name_systematic
; 
 ? 
;
_space_group_IT_number 4
_symmetry_cell_setting monoclinic
_symmetry_space_group_name_Hall 'P 2yb'
_symmetry_space_group_name_H-M 'P 1 21 1'
_atom_sites_solution_hydrogens geom
_atom_sites_solution_primary direct
_atom_sites_solution_secondary difmap
_audit_creation_method SHELXL-97
_cell_angle_alpha 90.00
_cell_angle_beta 100.7120(10)
_cell_angle_gamma 90.00
_cell_formula_units_Z 2
_cell_length_a 8.8102(6)
_cell_length_b 8.8967(6)
_cell_length_c 19.9231(13)
_cell_measurement_temperature 293(2)
_cell_volume 1534.39(18)
_computing_cell_refinement 'Bruker SMART'
_computing_data_collection 'Bruker SMART'
_computing_data_reduction 'Bruker SHELXTL'
_computing_molecular_graphics 'Bruker SHELXTL'
_computing_publication_material 'Bruker SHELXTL'
_computing_structure_refinement 'SHELXL-97 (Sheldrick, 1997)'
_computing_structure_solution 'SHELXS-97 (Sheldrick, 1990)'
_diffrn_ambient_temperature 293(2)
_diffrn_measured_fraction_theta_full 0.993
_diffrn_measured_fraction_theta_max 0.993
_diffrn_measurement_device_type 'CCD area detector'
_diffrn_measurement_method 'phi and omega scans'
_diffrn_radiation_monochromator graphite
_diffrn_radiation_source 'fine-focus sealed tube'
_diffrn_radiation_type MoK\a
_diffrn_radiation_wavelength 0.71073
_diffrn_reflns_av_R_equivalents 0.0226
_diffrn_reflns_av_sigmaI/netI 0.0298
_diffrn_reflns_limit_h_max 10
_diffrn_reflns_limit_h_min -9
_diffrn_reflns_limit_k_max 10
_diffrn_reflns_limit_k_min -10
_diffrn_reflns_limit_l_max 24
_diffrn_reflns_limit_l_min -24
_diffrn_reflns_number 7345
_diffrn_reflns_theta_full 26.05
_diffrn_reflns_theta_max 26.05
_diffrn_reflns_theta_min 2.08
_exptl_absorpt_coefficient_mu 0.728
_exptl_absorpt_correction_type none
_exptl_crystal_density_diffrn 1.563
_exptl_crystal_density_method 'not measured'
_exptl_crystal_F_000 738
_refine_diff_density_max 0.849
_refine_diff_density_min -0.474
_refine_diff_density_rms 0.061
_refine_ls_abs_structure_details 'Flack H D (1983), Acta Cryst. A39, 876-881'
_refine_ls_abs_structure_Flack 0.525(17)
_refine_ls_extinction_method none
_refine_ls_goodness_of_fit_ref 1.023
_refine_ls_hydrogen_treatment mixed
_refine_ls_matrix_type full
_refine_ls_number_parameters 470
_refine_ls_number_reflns 5600
_refine_ls_number_restraints 1
_refine_ls_restrained_S_all 1.023
_refine_ls_R_factor_all 0.0470
_refine_ls_R_factor_gt 0.0435
_refine_ls_shift/su_max 0.763
_refine_ls_shift/su_mean 0.028
_refine_ls_structure_factor_coef Fsqd
_refine_ls_weighting_details 'calc w=1/[\s^2^(Fo^2^)+(0.0847P)^2^+0.0726P] where P=(Fo^2^+2Fc^2^)/3'
_refine_ls_weighting_scheme calc
_refine_ls_wR_factor_gt 0.1115
_refine_ls_wR_factor_ref 0.1138
_reflns_number_gt 5208
_reflns_number_total 5600
_reflns_threshold_expression >2sigma(I)
_cod_data_source_file ic000714a_3.cif
_cod_data_source_block '[Fe(terpy)2](ClO4)2'
_cod_depositor_comments
;
The following automatic conversions were performed:

'_symmetry_cell_setting' value 'Monoclinic' changed to 'monoclinic'
according to the built-in table from CIF Core dictionary named
'cif_core.dic' version 2.4.1 from 2010-06-29.

Automatic conversion script
Id: cif_fix_values 1646 2011-03-28 12:23:43Z adriana 
;
_cod_database_code 4319353

loop_
_symmetry_equiv_pos_as_xyz
'x, y, z'
'-x, y+1/2, -z'

loop_
_atom_site_label
_atom_site_type_symbol
_atom_site_fract_x
_atom_site_fract_y
_atom_site_fract_z
_atom_site_U_iso_or_equiv
_atom_site_adp_type
_atom_site_occupancy
_atom_site_symmetry_multiplicity
_atom_site_calc_flag
_atom_site_refinement_flags
_atom_site_disorder_assembly
_atom_site_disorder_group
Fe Fe 0.72077(5) 0.96221(5) 0.24270(2) 0.02696(12) Uani 1 1 d . . .
Cl1 Cl 0.74443(15) 0.41149(16) 0.55037(6) 0.0639(3) Uani 1 1 d . . .
Cl2 Cl 0.17574(12) 0.96034(16) -0.05120(5) 0.0565(3) Uani 1 1 d . . .
O1 O 0.674(2) 0.427(2) 0.4815(7) 0.112(7) Uani 0.50 1 d P . .
O2 O 0.8913(12) 0.3355(13) 0.5544(4) 0.065(3) Uani 0.50 1 d P . .
O3 O 0.7993(15) 0.5655(15) 0.5815(8) 0.104(4) Uani 0.50 1 d P . .
O4 O 0.6550(11) 0.350(2) 0.5923(5) 0.105(5) Uani 0.50 1 d P . .
O1' O 0.721(2) 0.5096(17) 0.5958(7) 0.130(6) Uani 0.50 1 d P . .
O2' O 0.8800(18) 0.395(3) 0.5381(12) 0.220(14) Uani 0.50 1 d P . .
O3' O 0.6816(16) 0.2612(16) 0.5692(6) 0.102(4) Uani 0.50 1 d P . .
O4' O 0.655(2) 0.438(3) 0.4863(9) 0.128(9) Uani 0.50 1 d P . .
O5 O 0.2082(7) 0.8975(6) 0.0147(2) 0.1077(17) Uani 1 1 d . . .
O6 O 0.2929(5) 0.9074(6) -0.08670(19) 0.0951(15) Uani 1 1 d . . .
O7 O 0.1897(7) 1.1177(5) -0.0449(3) 0.125(2) Uani 1 1 d . . .
O8 O 0.0291(5) 0.9174(8) -0.0880(3) 0.127(2) Uani 1 1 d . . .
O1H O 0.5708(10) 0.7826(9) 0.6041(3) 0.072(2) Uani 0.50 1 d P . .
N1 N 0.6382(3) 0.7547(3) 0.24593(15) 0.0312(6) Uani 1 1 d . . .
N2 N 0.7373(3) 0.9414(3) 0.33810(13) 0.0288(6) Uani 1 1 d . . .
N3 N 0.8154(3) 1.1603(3) 0.27195(15) 0.0311(6) Uani 1 1 d . . .
N4 N 0.5094(3) 1.0493(3) 0.22211(15) 0.0305(6) Uani 1 1 d . . .
N5 N 0.7016(3) 0.9870(3) 0.14744(14) 0.0309(6) Uani 1 1 d . . .
N6 N 0.9217(3) 0.8765(3) 0.23098(14) 0.0311(6) Uani 1 1 d . . .
C1 C 0.5966(4) 0.6610(4) 0.1928(2) 0.0368(8) Uani 1 1 d . . .
H1A H 0.6083 0.6918 0.1495 0.044 Uiso 1 1 calc R . .
C2 C 0.5365(4) 0.5198(5) 0.2011(2) 0.0464(9) Uani 1 1 d . . .
H2A H 0.5075 0.4566 0.1637 0.056 Uiso 1 1 calc R . .
C3 C 0.5202(4) 0.4740(5) 0.2656(2) 0.0505(9) Uani 1 1 d . . .
H3A H 0.4779 0.3804 0.2718 0.061 Uiso 1 1 calc R . .
C4 C 0.5663(4) 0.5664(4) 0.3203(2) 0.0432(9) Uani 1 1 d . . .
H4A H 0.5579 0.5360 0.3641 0.052 Uiso 1 1 calc R . .
C5 C 0.6265(4) 0.7076(4) 0.30911(19) 0.0338(7) Uani 1 1 d . . .
C6 C 0.6854(4) 0.8157(4) 0.36427(18) 0.0338(7) Uani 1 1 d . . .
C7 C 0.6895(5) 0.8000(5) 0.4332(2) 0.0462(9) Uani 1 1 d . . .
H7B H 0.6541 0.7126 0.4508 0.055 Uiso 1 1 calc R . .
C8 C 0.7478(5) 0.9178(6) 0.4758(2) 0.0536(12) Uani 1 1 d . . .
H8B H 0.7504 0.9097 0.5226 0.064 Uiso 1 1 calc R . .
C9 C 0.8020(5) 1.0466(5) 0.4501(2) 0.0464(9) Uani 1 1 d . . .
H9A H 0.8420 1.1249 0.4790 0.056 Uiso 1 1 calc R . .
C10 C 0.7955(4) 1.0572(4) 0.37958(19) 0.0346(8) Uani 1 1 d . . .
C11 C 0.8449(4) 1.1814(4) 0.34133(19) 0.0355(8) Uani 1 1 d . . .
C12 C 0.9154(5) 1.3114(5) 0.3703(2) 0.0465(9) Uani 1 1 d . . .
H12A H 0.9337 1.3245 0.4174 0.056 Uiso 1 1 calc R . .
C13 C 0.9582(5) 1.4214(5) 0.3285(2) 0.0526(11) Uani 1 1 d . . .
H13A H 1.0076 1.5080 0.3474 0.063 Uiso 1 1 calc R . .
C14 C 0.9276(5) 1.4021(5) 0.2587(2) 0.0478(9) Uani 1 1 d . . .
H14A H 0.9531 1.4762 0.2298 0.057 Uiso 1 1 calc R . .
C15 C 0.8568(4) 1.2679(4) 0.2322(2) 0.0372(8) Uani 1 1 d . . .
H15A H 0.8381 1.2534 0.1851 0.045 Uiso 1 1 calc R . .
C16 C 0.4111(4) 1.0701(4) 0.2656(2) 0.0361(8) Uani 1 1 d . . .
H16A H 0.4408 1.0388 0.3106 0.043 Uiso 1 1 calc R . .
C17 C 0.2673(4) 1.1364(5) 0.2458(2) 0.0460(10) Uani 1 1 d . . .
H17A H 0.2031 1.1519 0.2773 0.055 Uiso 1 1 calc R . .
C18 C 0.2213(5) 1.1790(5) 0.1784(3) 0.0494(10) Uani 1 1 d . . .
H18A H 0.1250 1.2231 0.1641 0.059 Uiso 1 1 calc R . .
C19 C 0.3180(4) 1.1563(5) 0.1324(2) 0.0426(9) Uani 1 1 d . . .
H19A H 0.2884 1.1851 0.0869 0.051 Uiso 1 1 calc R . .
C20 C 0.4610(4) 1.0894(4) 0.15540(19) 0.0361(8) Uani 1 1 d . . .
C21 C 0.5732(4) 1.0545(4) 0.11156(18) 0.0353(8) Uani 1 1 d . . .
C22 C 0.5596(5) 1.0786(5) 0.0418(2) 0.0484(10) Uani 1 1 d . . .
H22A H 0.4715 1.1229 0.0167 0.058 Uiso 1 1 calc R . .
C23 C 0.6804(5) 1.0350(6) 0.0107(2) 0.0540(11) Uani 1 1 d . . .
H23A H 0.6741 1.0530 -0.0357 0.065 Uiso 1 1 calc R . .
C24 C 0.8099(4) 0.9656(6) 0.04682(18) 0.0494(9) Uani 1 1 d . . .
H24A H 0.8897 0.9348 0.0253 0.059 Uiso 1 1 calc R . .
C25 C 0.8175(4) 0.9431(5) 0.11626(17) 0.0373(8) Uani 1 1 d . . .
C26 C 0.9437(4) 0.8741(4) 0.1648(2) 0.0359(8) Uani 1 1 d . . .
C27 C 1.0724(5) 0.8061(5) 0.1472(2) 0.0482(10) Uani 1 1 d . . .
H27A H 1.0853 0.8036 0.1020 0.058 Uiso 1 1 calc R . .
C28 C 1.1807(5) 0.7424(5) 0.1980(3) 0.0510(11) Uani 1 1 d . . .
H28A H 1.2672 0.6951 0.1872 0.061 Uiso 1 1 calc R . .
C29 C 1.1608(4) 0.7487(5) 0.2641(2) 0.0485(10) Uani 1 1 d . . .
H29A H 1.2340 0.7072 0.2988 0.058 Uiso 1 1 calc R . .
C30 C 1.0307(4) 0.8175(4) 0.2790(2) 0.0369(8) Uani 1 1 d . . .
H30A H 1.0186 0.8228 0.3244 0.044 Uiso 1 1 calc R . .

loop_
_atom_site_aniso_label
_atom_site_aniso_U_11
_atom_site_aniso_U_22
_atom_site_aniso_U_33
_atom_site_aniso_U_23
_atom_site_aniso_U_13
_atom_site_aniso_U_12
Fe 0.0220(2) 0.0266(2) 0.0325(2) 0.0006(2) 0.00575(14) -0.0001(2)
Cl1 0.0638(7) 0.0772(9) 0.0518(6) -0.0027(5) 0.0134(5) 0.0056(6)
Cl2 0.0687(6) 0.0549(6) 0.0488(5) -0.0120(6) 0.0191(4) -0.0191(7)
O1 0.220(19) 0.078(9) 0.037(5) -0.003(6) 0.022(8) 0.042(10)
O2 0.053(5) 0.094(6) 0.043(3) -0.037(4) -0.006(3) 0.026(5)
O3 0.107(9) 0.077(8) 0.125(11) -0.061(8) 0.011(7) -0.015(6)
O4 0.051(5) 0.197(16) 0.070(6) 0.037(8) 0.021(4) -0.021(7)
O1' 0.213(19) 0.098(12) 0.096(8) -0.031(7) 0.072(11) 0.028(10)
O2' 0.075(10) 0.36(4) 0.25(2) -0.13(2) 0.083(12) -0.110(16)
O3' 0.115(9) 0.113(10) 0.082(8) 0.003(6) 0.030(6) -0.002(7)
O4' 0.115(9) 0.133(17) 0.108(12) 0.065(11) -0.055(8) -0.061(11)
O5 0.166(5) 0.104(4) 0.064(2) 0.002(2) 0.050(3) -0.030(3)
O6 0.099(3) 0.128(4) 0.068(2) -0.019(2) 0.041(2) -0.009(3)
O7 0.129(4) 0.057(3) 0.154(5) -0.016(3) -0.069(4) 0.015(3)
O8 0.082(3) 0.187(6) 0.115(3) -0.066(4) 0.029(3) -0.073(4)
O1H 0.107(6) 0.069(5) 0.044(3) 0.006(3) 0.025(4) 0.036(4)
N1 0.0241(13) 0.0239(14) 0.0453(16) -0.0008(12) 0.0057(11) 0.0029(11)
N2 0.0234(11) 0.0279(16) 0.0357(13) -0.0021(13) 0.0067(10) 0.0047(11)
N3 0.0180(12) 0.0335(15) 0.0410(15) 0.0013(13) 0.0030(11) 0.0023(11)
N4 0.0257(13) 0.0240(14) 0.0408(16) -0.0004(12) 0.0036(11) 0.0000(11)
N5 0.0281(13) 0.0300(18) 0.0340(13) 0.0007(12) 0.0045(10) -0.0044(11)
N6 0.0228(13) 0.0330(16) 0.0376(15) -0.0038(12) 0.0059(11) -0.0015(11)
C1 0.0290(17) 0.0335(19) 0.049(2) -0.0020(15) 0.0096(14) -0.0016(14)
C2 0.0367(19) 0.0346(19) 0.068(3) -0.0091(19) 0.0097(18) -0.0055(15)
C3 0.0447(19) 0.0278(19) 0.080(3) 0.008(2) 0.0142(18) -0.0030(19)
C4 0.040(2) 0.035(2) 0.056(2) 0.0109(17) 0.0124(17) -0.0035(16)
C5 0.0261(16) 0.0277(17) 0.049(2) 0.0040(15) 0.0106(14) 0.0016(12)
C6 0.0279(16) 0.0329(18) 0.0418(19) 0.0056(15) 0.0094(14) 0.0054(14)
C7 0.040(2) 0.047(2) 0.053(2) 0.0065(19) 0.0107(17) 0.0009(17)
C8 0.052(2) 0.069(3) 0.040(2) 0.0019(19) 0.0099(18) 0.002(2)
C9 0.043(2) 0.050(2) 0.045(2) -0.0024(18) 0.0028(17) 0.0004(18)
C10 0.0278(16) 0.034(2) 0.0409(19) -0.0032(15) 0.0043(14) 0.0018(14)
C11 0.0242(16) 0.0362(19) 0.045(2) -0.0028(16) 0.0044(14) 0.0025(13)
C12 0.044(2) 0.046(2) 0.047(2) -0.0106(18) 0.0011(17) -0.0033(17)
C13 0.046(2) 0.038(2) 0.073(3) -0.0087(19) 0.0083(19) -0.0104(16)
C14 0.041(2) 0.0344(19) 0.068(3) 0.0033(19) 0.0092(19) -0.0092(16)
C15 0.0256(16) 0.0349(19) 0.051(2) 0.0036(16) 0.0059(15) -0.0010(14)
C16 0.0257(16) 0.0288(18) 0.055(2) 0.0009(15) 0.0096(15) 0.0002(13)
C17 0.0270(18) 0.036(2) 0.075(3) -0.0060(19) 0.0097(18) 0.0041(15)
C18 0.0258(19) 0.043(2) 0.077(3) -0.002(2) 0.0040(18) 0.0070(16)
C19 0.0335(18) 0.036(2) 0.052(2) 0.0009(17) -0.0076(16) 0.0031(16)
C20 0.0259(16) 0.0308(18) 0.049(2) -0.0022(15) -0.0009(14) -0.0039(14)
C21 0.0329(17) 0.034(2) 0.0371(18) -0.0002(14) 0.0011(14) -0.0043(14)
C22 0.049(2) 0.051(2) 0.042(2) 0.0046(18) -0.0014(17) -0.0025(19)
C23 0.062(3) 0.068(3) 0.032(2) 0.0091(19) 0.0090(18) -0.005(2)
C24 0.053(2) 0.058(2) 0.0412(18) -0.009(2) 0.0192(15) -0.004(3)
C25 0.0336(16) 0.038(2) 0.0425(17) -0.0064(17) 0.0114(13) -0.0052(16)
C26 0.0278(16) 0.0312(19) 0.050(2) -0.0056(15) 0.0114(15) -0.0057(14)
C27 0.040(2) 0.048(2) 0.062(2) -0.009(2) 0.0252(19) -0.0024(18)
C28 0.028(2) 0.049(2) 0.078(3) -0.009(2) 0.016(2) 0.0056(18)
C29 0.0285(19) 0.040(2) 0.074(3) -0.002(2) 0.0030(18) 0.0069(16)
C30 0.0281(17) 0.0313(19) 0.050(2) -0.0007(16) 0.0038(15) -0.0019(14)

loop_
_atom_type_symbol
_atom_type_description
_atom_type_scat_dispersion_real
_atom_type_scat_dispersion_imag
_atom_type_scat_source
C C 0.0033 0.0016 'International Tables Vol C Tables 4.2.6.8 and 6.1.1.4'
H H 0.0000 0.0000 'International Tables Vol C Tables 4.2.6.8 and 6.1.1.4'
N N 0.0061 0.0033 'International Tables Vol C Tables 4.2.6.8 and 6.1.1.4'
O O 0.0106 0.0060 'International Tables Vol C Tables 4.2.6.8 and 6.1.1.4'
Cl Cl 0.1484 0.1585 'International Tables Vol C Tables 4.2.6.8 and 6.1.1.4'
Fe Fe 0.3463 0.8444 'International Tables Vol C Tables 4.2.6.8 and 6.1.1.4'

loop_
_geom_angle_atom_site_label_1
_geom_angle_atom_site_label_2
_geom_angle_atom_site_label_3
_geom_angle
_geom_angle_site_symmetry_1
_geom_angle_site_symmetry_3
_geom_angle_publ_flag
N5 Fe N2 178.72(13) . . ?
N5 Fe N6 80.87(12) . . ?
N2 Fe N6 100.21(11) . . ?
N5 Fe N4 80.88(12) . . ?
N2 Fe N4 98.06(11) . . ?
N6 Fe N4 161.64(12) . . ?
N5 Fe N1 100.13(12) . . ?
N2 Fe N1 80.60(13) . . ?
N6 Fe N1 89.24(12) . . ?
N4 Fe N1 91.97(11) . . ?
N5 Fe N3 98.36(12) . . ?
N2 Fe N3 80.94(12) . . ?
N6 Fe N3 92.31(11) . . ?
N4 Fe N3 92.33(11) . . ?
N1 Fe N3 161.45(12) . . ?
O2' Cl1 O1' 119.1(14) . . ?
O2' Cl1 O4' 103.6(14) . . ?
O1' Cl1 O4' 113.0(14) . . ?
O2' Cl1 O4 137.8(16) . . ?
O1' Cl1 O4 70.1(9) . . ?
O4' Cl1 O4 109.7(9) . . ?
O2' Cl1 O2 25.2(16) . . ?
O1' Cl1 O2 122.0(10) . . ?
O4' Cl1 O2 118.4(11) . . ?
O4 Cl1 O2 113.0(8) . . ?
O2' Cl1 O1 94.7(14) . . ?
O1' Cl1 O1 121.1(10) . . ?
O4' Cl1 O1 9.4(15) . . ?
O4 Cl1 O1 116.1(10) . . ?
O2 Cl1 O1 109.0(8) . . ?
O2' Cl1 O3' 110.1(15) . . ?
O1' Cl1 O3' 107.9(8) . . ?
O4' Cl1 O3' 101.8(10) . . ?
O4 Cl1 O3' 38.6(7) . . ?
O2 Cl1 O3' 86.5(8) . . ?
O1 Cl1 O3' 102.4(9) . . ?
O2' Cl1 O3 86.8(13) . . ?
O1' Cl1 O3 37.2(7) . . ?
O4' Cl1 O3 107.6(11) . . ?
O4 Cl1 O3 106.5(9) . . ?
O2 Cl1 O3 100.5(7) . . ?
O1 Cl1 O3 110.6(10) . . ?
O3' Cl1 O3 141.5(7) . . ?
O5 Cl2 O7 108.2(3) . . ?
O5 Cl2 O8 112.6(3) . . ?
O7 Cl2 O8 111.7(4) . . ?
O5 Cl2 O6 106.8(3) . . ?
O7 Cl2 O6 108.1(4) . . ?
O8 Cl2 O6 109.1(3) . . ?
O2' O2 Cl1 61(2) . . ?
O1' O3 Cl1 57.1(10) . . ?
O3' O4 Cl1 79.5(11) . . ?
O3' O4 O1' 131.1(14) . . ?
Cl1 O4 O1' 53.0(6) . . ?
O3 O1' Cl1 85.7(13) . . ?
O3 O1' O4 140.8(17) . . ?
Cl1 O1' O4 56.9(7) . . ?
O2 O2' Cl1 94(3) . . ?
O4 O3' Cl1 61.9(11) . . ?
C1 N1 C5 119.0(3) . . ?
C1 N1 Fe 126.7(3) . . ?
C5 N1 Fe 114.2(2) . . ?
C6 N2 C10 120.6(3) . . ?
C6 N2 Fe 120.1(2) . . ?
C10 N2 Fe 119.2(2) . . ?
C15 N3 C11 118.6(3) . . ?
C15 N3 Fe 127.3(3) . . ?
C11 N3 Fe 114.0(2) . . ?
C16 N4 C20 117.9(3) . . ?
C16 N4 Fe 127.7(2) . . ?
C20 N4 Fe 114.4(2) . . ?
C25 N5 C21 120.8(3) . . ?
C25 N5 Fe 119.7(2) . . ?
C21 N5 Fe 119.4(2) . . ?
C30 N6 C26 118.3(3) . . ?
C30 N6 Fe 127.4(2) . . ?
C26 N6 Fe 114.2(2) . . ?
N1 C1 C2 121.6(4) . . ?
C3 C2 C1 119.1(4) . . ?
C4 C3 C2 119.9(4) . . ?
C3 C4 C5 118.7(4) . . ?
N1 C5 C4 121.7(4) . . ?
N1 C5 C6 114.5(3) . . ?
C4 C5 C6 123.9(3) . . ?
N2 C6 C7 121.5(4) . . ?
N2 C6 C5 110.4(3) . . ?
C7 C6 C5 128.1(3) . . ?
C6 C7 C8 118.2(4) . . ?
C9 C8 C7 121.1(4) . . ?
C8 C9 C10 118.6(4) . . ?
N2 C10 C9 120.0(3) . . ?
N2 C10 C11 111.9(3) . . ?
C9 C10 C11 128.1(3) . . ?
N3 C11 C12 121.3(4) . . ?
N3 C11 C10 113.9(3) . . ?
C12 C11 C10 124.8(4) . . ?
C13 C12 C11 119.4(4) . . ?
C12 C13 C14 119.8(4) . . ?
C13 C14 C15 118.5(4) . . ?
N3 C15 C14 122.5(4) . . ?
N4 C16 C17 122.6(4) . . ?
C16 C17 C18 118.7(4) . . ?
C19 C18 C17 120.1(4) . . ?
C18 C19 C20 118.5(4) . . ?
N4 C20 C19 122.2(4) . . ?
N4 C20 C21 113.6(3) . . ?
C19 C20 C21 124.2(4) . . ?
N5 C21 C22 120.2(3) . . ?
N5 C21 C20 111.5(3) . . ?
C22 C21 C20 128.3(3) . . ?
C23 C22 C21 118.3(4) . . ?
C24 C23 C22 121.5(4) . . ?
C23 C24 C25 117.9(4) . . ?
N5 C25 C24 121.2(3) . . ?
N5 C25 C26 111.4(3) . . ?
C24 C25 C26 127.5(3) . . ?
N6 C26 C27 121.3(4) . . ?
N6 C26 C25 113.8(3) . . ?
C27 C26 C25 124.9(4) . . ?
C28 C27 C26 118.8(4) . . ?
C29 C28 C27 119.8(4) . . ?
C28 C29 C30 119.2(4) . . ?
N6 C30 C29 122.5(4) . . ?

loop_
_geom_bond_atom_site_label_1
_geom_bond_atom_site_label_2
_geom_bond_distance
_geom_bond_site_symmetry_2
_geom_bond_publ_flag
Fe N5 1.887(3) . ?
Fe N2 1.888(3) . ?
Fe N6 1.981(3) . ?
Fe N4 1.988(3) . ?
Fe N1 1.990(3) . ?
Fe N3 1.990(3) . ?
Cl1 O2' 1.271(16) . ?
Cl1 O1' 1.300(12) . ?
Cl1 O4' 1.389(15) . ?
Cl1 O4 1.365(9) . ?
Cl1 O2 1.449(9) . ?
Cl1 O1 1.403(16) . ?
Cl1 O3' 1.521(14) . ?
Cl1 O3 1.544(10) . ?
Cl2 O5 1.406(4) . ?
Cl2 O7 1.409(5) . ?
Cl2 O8 1.414(4) . ?
Cl2 O6 1.435(4) . ?
O2 O2' 0.62(4) . ?
O3 O1' 0.935(16) . ?
O4 O3' 0.964(17) . ?
O4 O1' 1.53(2) . ?
N1 C1 1.343(5) . ?
N1 C5 1.349(5) . ?
N2 C6 1.349(5) . ?
N2 C10 1.360(5) . ?
N3 C15 1.336(5) . ?
N3 C11 1.371(5) . ?
N4 C16 1.346(5) . ?
N4 C20 1.366(5) . ?
N5 C25 1.348(4) . ?
N5 C21 1.360(4) . ?
N6 C30 1.331(5) . ?
N6 C26 1.369(5) . ?
C1 C2 1.385(6) . ?
C2 C3 1.381(6) . ?
C3 C4 1.365(6) . ?
C4 C5 1.397(5) . ?
C5 C6 1.480(5) . ?
C6 C7 1.375(5) . ?
C7 C8 1.386(6) . ?
C8 C9 1.376(7) . ?
C9 C10 1.398(5) . ?
C10 C11 1.454(5) . ?
C11 C12 1.387(5) . ?
C12 C13 1.382(6) . ?
C13 C14 1.377(6) . ?
C14 C15 1.404(6) . ?
C16 C17 1.386(5) . ?
C17 C18 1.381(7) . ?
C18 C19 1.378(6) . ?
C19 C20 1.392(5) . ?
C20 C21 1.469(5) . ?
C21 C22 1.389(5) . ?
C22 C23 1.383(7) . ?
C23 C24 1.376(7) . ?
C24 C25 1.387(5) . ?
C25 C26 1.466(5) . ?
C26 C27 1.386(5) . ?
C27 C28 1.377(7) . ?
C28 C29 1.363(7) . ?
C29 C30 1.379(5) . ?
